data_1523084
loop_
_publ_author_name
'Wilhelmi, K.A.'
'Waltersson, K.'
'Werner, P.E.'

_publ_section_title
;
 The structure of Li2 W O4 (II). A high pressure polymorph of lithium
 wolframate. A structure derived by use of an x-ray powder photograph,
 also containing an additional phase.
;
_journal_name_full 'Crystal Structure Communications'
_journal_page_first 231
_journal_page_last 235
_journal_volume 6
_journal_year 1977
_chemical_formula_sum 'Li2 O4 W'
_chemical_name_systematic 'Li2 (W O4)'
_space_group_IT_number 141
_symmetry_space_group_name_Hall '-I 4bd 2'
_symmetry_space_group_name_H-M 'I 41/a m d :2'
_cell_angle_alpha 90
_cell_angle_beta 90
_cell_angle_gamma 90
_cell_formula_units_Z 16
_cell_length_a 11.9541
_cell_length_b 11.9541
_cell_length_c 8.4175
_cell_volume 1202.865
_citation_journal_id_ASTM CSCMCS
_cod_data_source_file Wilhelmi_CSCMCS_1977_761.cif
_cod_data_source_block Li2O4W1
_cod_original_formula_sum 'Li2 O4 W1'
_cod_database_code 1523084

loop_
_symmetry_equiv_pos_as_xyz
x,y,z
-y+1/4,x+3/4,z+1/4
-x+1/2,-y,z+1/2
y+1/4,-x+1/4,z+3/4
x,-y,-z
y+1/4,x+3/4,-z+1/4
-x+1/2,y,-z+1/2
-y+1/4,-x+1/4,-z+3/4
-x,-y,-z
y-1/4,-x-3/4,-z-1/4
x-1/2,y,-z-1/2
-y-1/4,x-1/4,-z-3/4
-x,y,z
-y-1/4,-x-3/4,z-1/4
x-1/2,-y,z-1/2
y-1/4,x-1/4,z-3/4
x+1/2,y+1/2,z+1/2
-y+3/4,x+5/4,z+3/4
-x+1,-y+1/2,z+1
y+3/4,-x+3/4,z+5/4
x+1/2,-y+1/2,-z+1/2
y+3/4,x+5/4,-z+3/4
-x+1,y+1/2,-z+1
-y+3/4,-x+3/4,-z+5/4
-x+1/2,-y+1/2,-z+1/2
y+1/4,-x-1/4,-z+1/4
x,y+1/2,-z
-y+1/4,x+1/4,-z-1/4
-x+1/2,y+1/2,z+1/2
-y+1/4,-x-1/4,z+1/4
x,-y+1/2,z
y+1/4,x+1/4,z-1/4

loop_
_atom_site_label
_atom_site_type_symbol
_atom_site_fract_x
_atom_site_fract_y
_atom_site_fract_z
_atom_site_occupancy
_atom_site_U_iso_or_equiv
O1 O-2 0 0.127 0.016 1 0.0
Li1 Li+1 -0.116 0.134 0.875 1 0.0
O2 O-2 0 0.138 0.473 1 0.0
W1 W+6 0 0.1132 0.2234 1 0.0
O3 O-2 0.124 0.026 0.258 1 0.0
Li2 Li+1 0.351 0 0 1 0.0
